data_2016276
loop_
_publ_author_name
'Chun-Sen Liu'

_publ_section_title
;
 9,9'-Biacridine <i>N</i>,<i>N</i>'-dioxide: a novel potential bridging
 ligand bearing the bulky acridine <i>N</i>-oxide skeleton
;
_journal_coeditor_code LN3064
_journal_issue 11
_journal_name_full 'Acta Crystallographica Section C'
_journal_page_first o673
_journal_page_last o675
_journal_paper_doi 10.1107/S0108270107048019
_journal_volume 63
_journal_year 2007
_chemical_formula_iupac 'C26 H16 N2 O2'
_chemical_formula_moiety 'C26 H16 N2 O2'
_chemical_formula_sum 'C26 H16 N2 O2'
_chemical_formula_weight 388.41
_chemical_name_systematic
;
9,9'-Biacridine N,N'-dioxide
;
_space_group_IT_number 15
_symmetry_cell_setting monoclinic
_symmetry_space_group_name_Hall '-C 2yc'
_symmetry_space_group_name_H-M 'C 1 2/c 1'
_atom_sites_solution_hydrogens geom
_atom_sites_solution_primary direct
_atom_sites_solution_secondary difmap
_audit_creation_method SHELXL-97
_cell_angle_alpha 90.00
_cell_angle_beta 98.791(6)
_cell_angle_gamma 90.00
_cell_formula_units_Z 8
_cell_length_a 9.251(3)
_cell_length_b 14.972(5)
_cell_length_c 27.350(10)
_cell_measurement_reflns_used 553
_cell_measurement_temperature 293(2)
_cell_measurement_theta_max 20.1054
_cell_measurement_theta_min 2.6208
_cell_volume 3744(2)
_computing_cell_refinement 'SAINT (Bruker, 1998)'
_computing_data_collection 'SMART (Bruker, 1998)'
_computing_data_reduction 'SAINT (Bruker, 1998)'
_computing_molecular_graphics 'SHELXTL (Bruker, 1998)'
_computing_publication_material 'SHELXTL (Bruker, 1998) and PLATON (Spek, 2003)'
_computing_structure_refinement 'SHELXL97 (Sheldrick, 1997)'
_computing_structure_solution 'SHELXS97 (Sheldrick, 1997)'
_diffrn_ambient_temperature 293(2)
_diffrn_measured_fraction_theta_full 1.000
_diffrn_measured_fraction_theta_max 1.000
_diffrn_measurement_device_type 'Bruker SMART CCD area-detector'
_diffrn_measurement_method '\f and \w'
_diffrn_radiation_monochromator graphite
_diffrn_radiation_source 'fine-focus sealed tube'
_diffrn_radiation_type MoK\a
_diffrn_radiation_wavelength 0.71073
_diffrn_reflns_av_R_equivalents 0.0866
_diffrn_reflns_av_sigmaI/netI 0.0896
_diffrn_reflns_limit_h_max 9
_diffrn_reflns_limit_h_min -10
_diffrn_reflns_limit_k_max 17
_diffrn_reflns_limit_k_min -14
_diffrn_reflns_limit_l_max 32
_diffrn_reflns_limit_l_min -31
_diffrn_reflns_number 9593
_diffrn_reflns_theta_full 25.00
_diffrn_reflns_theta_max 25.00
_diffrn_reflns_theta_min 1.51
_diffrn_standards_decay_% 0
_diffrn_standards_number 0
_exptl_absorpt_coefficient_mu 0.088
_exptl_absorpt_correction_type none
_exptl_crystal_colour yellow
_exptl_crystal_density_diffrn 1.378
_exptl_crystal_density_method 'not measured'
_exptl_crystal_description prism
_exptl_crystal_F_000 1616
_exptl_crystal_size_max 0.30
_exptl_crystal_size_mid 0.25
_exptl_crystal_size_min 0.18
_refine_diff_density_max 0.171
_refine_diff_density_min -0.183
_refine_ls_extinction_method none
_refine_ls_goodness_of_fit_ref 1.000
_refine_ls_hydrogen_treatment constr
_refine_ls_matrix_type full
_refine_ls_number_parameters 271
_refine_ls_number_reflns 3304
_refine_ls_number_restraints 0
_refine_ls_restrained_S_all 1.000
_refine_ls_R_factor_all 0.1624
_refine_ls_R_factor_gt 0.0610
_refine_ls_shift/su_max 0.000
_refine_ls_shift/su_mean 0.000
_refine_ls_structure_factor_coef Fsqd
_refine_ls_weighting_details 'calc w=1/[\s^2^(Fo^2^)+(0.0825P)^2^] where P=(Fo^2^+2Fc^2^)/3'
_refine_ls_weighting_scheme calc
_refine_ls_wR_factor_gt 0.1309
_refine_ls_wR_factor_ref 0.1831
_reflns_number_gt 1532
_reflns_number_total 3304
_reflns_threshold_expression I>2\s(I)
_cod_data_source_file ln3064.cif
_cod_data_source_block I
_cod_depositor_comments
;
The following automatic conversions were performed:
'_symmetry_cell_setting' value 'Monoclinic' changed to 'monoclinic'
according to '/home/saulius/struct/CIF-dictionaries/cif_core.dic'
dictionary named 'cif_core.dic' version 2.4.1 from 2010-06-29.

Automatic conversion script
Id: cif_fix_enum 1527 2010-12-29 10:47:43Z saulius 

The following automatic conversions were performed:

'_symmetry_cell_setting' value 'Monoclinic' changed to 'monoclinic'
according to /home/saulius/struct/CIF-dictionaries/cif_core.dic
dictionary named 'cif_core.dic' version 2.4.1 from 2010-06-29.

Automatic conversion script
Id: cif_fix_values 1715 2011-07-08 13:25:40Z adriana 
;
_cod_original_sg_symbol_H-M 'C 2/c'
_cod_database_code 2016276
_cod_database_fobs_code 2016276

loop_
_symmetry_equiv_pos_as_xyz
'x, y, z'
'-x, y, -z+1/2'
'x+1/2, y+1/2, z'
'-x+1/2, y+1/2, -z+1/2'
'-x, -y, -z'
'x, -y, z-1/2'
'-x+1/2, -y+1/2, -z'
'x+1/2, -y+1/2, z-1/2'

loop_
_atom_site_type_symbol
_atom_site_label
_atom_site_fract_x
_atom_site_fract_y
_atom_site_fract_z
_atom_site_U_iso_or_equiv
_atom_site_adp_type
_atom_site_calc_flag
_atom_site_refinement_flags
_atom_site_occupancy
C C1 0.4259(4) 0.5903(4) 0.30375(13) 0.0583(12) Uani d . 1
C C2 0.3417(5) 0.6578(5) 0.27816(16) 0.0855(17) Uani d . 1
H H2 0.2649 0.6430 0.2534 0.103 Uiso calc R 1
C C3 0.3714(6) 0.7442(5) 0.28919(19) 0.102(2) Uani d . 1
H H3 0.3123 0.7884 0.2727 0.122 Uiso calc R 1
C C4 0.4903(6) 0.7688(4) 0.32515(17) 0.0907(16) Uani d . 1
H H4 0.5118 0.8287 0.3317 0.109 Uiso calc R 1
C C5 0.5728(4) 0.7038(3) 0.35004(14) 0.0647(13) Uani d . 1
H H5 0.6510 0.7201 0.3739 0.078 Uiso calc R 1
C C6 0.5443(4) 0.6114(3) 0.34108(12) 0.0491(10) Uani d . 1
C C7 0.5874(4) 0.4556(3) 0.35737(12) 0.0450(10) Uani d . 1
C C8 0.6614(4) 0.3833(3) 0.38325(14) 0.0561(11) Uani d . 1
H H8 0.7380 0.3947 0.4087 0.067 Uiso calc R 1
C C9 0.6233(5) 0.2975(3) 0.37177(17) 0.0771(14) Uani d . 1
H H9 0.6731 0.2506 0.3892 0.092 Uiso calc R 1
C C10 0.5084(6) 0.2800(4) 0.3335(2) 0.0953(18) Uani d . 1
H H10 0.4834 0.2210 0.3255 0.114 Uiso calc R 1
C C11 0.4333(5) 0.3459(4) 0.30779(18) 0.0861(17) Uani d . 1
H H11 0.3566 0.3326 0.2827 0.103 Uiso calc R 1
C C12 0.4716(4) 0.4352(3) 0.31908(14) 0.0566(12) Uani d . 1
C C13 0.6242(3) 0.5452(3) 0.36816(11) 0.0379(9) Uani d . 1
C C14 0.7468(4) 0.5678(2) 0.40817(12) 0.0366(9) Uani d . 1
C C15 0.8922(4) 0.5595(2) 0.39983(12) 0.0397(9) Uani d . 1
C C16 0.9306(4) 0.5316(2) 0.35341(13) 0.0481(10) Uani d . 1
H H16 0.8572 0.5189 0.3271 0.058 Uiso calc R 1
C C17 1.0728(4) 0.5237(3) 0.34734(15) 0.0601(12) Uani d . 1
H H17 1.0962 0.5056 0.3170 0.072 Uiso calc R 1
C C18 1.1846(4) 0.5425(3) 0.38668(16) 0.0674(13) Uani d . 1
H H18 1.2816 0.5357 0.3821 0.081 Uiso calc R 1
C C19 1.1546(4) 0.5704(3) 0.43116(15) 0.0578(11) Uani d . 1
H H19 1.2303 0.5835 0.4566 0.069 Uiso calc R 1
C C20 1.0081(4) 0.5795(2) 0.43852(13) 0.0427(9) Uani d . 1
C C21 0.8372(4) 0.6182(2) 0.49243(12) 0.0407(9) Uani d . 1
C C22 0.8115(5) 0.6490(2) 0.53895(13) 0.0564(11) Uani d . 1
H H22 0.8896 0.6626 0.5635 0.068 Uiso calc R 1
C C23 0.6726(5) 0.6588(3) 0.54779(14) 0.0644(12) Uani d . 1
H H23 0.6561 0.6794 0.5785 0.077 Uiso calc R 1
C C24 0.5530(4) 0.6386(3) 0.51159(14) 0.0648(12) Uani d . 1
H H24 0.4581 0.6460 0.5182 0.078 Uiso calc R 1
C C25 0.5767(4) 0.6079(3) 0.46647(13) 0.0563(11) Uani d . 1
H H25 0.4968 0.5936 0.4428 0.068 Uiso calc R 1
C C26 0.7196(4) 0.5972(2) 0.45475(12) 0.0394(9) Uani d . 1
N N1 0.9788(3) 0.6082(2) 0.48401(10) 0.0474(8) Uani d . 1
N N2 0.3938(3) 0.5018(3) 0.29254(11) 0.0646(11) Uani d . 1
O O1 1.0863(3) 0.6257(2) 0.51898(9) 0.0725(9) Uani d . 1
O O2 0.2880(3) 0.4824(2) 0.25739(10) 0.0980(12) Uani d . 1

loop_
_atom_site_aniso_label
_atom_site_aniso_U_11
_atom_site_aniso_U_22
_atom_site_aniso_U_33
_atom_site_aniso_U_12
_atom_site_aniso_U_13
_atom_site_aniso_U_23
C1 0.038(2) 0.106(4) 0.029(2) 0.013(3) -0.0005(18) -0.001(3)
C2 0.056(3) 0.155(6) 0.042(3) 0.024(4) -0.005(2) 0.004(3)
C3 0.095(4) 0.140(6) 0.065(4) 0.059(4) -0.004(3) 0.023(4)
C4 0.112(4) 0.088(4) 0.070(3) 0.045(3) 0.007(3) 0.014(3)
C5 0.071(3) 0.080(4) 0.041(2) 0.024(3) 0.000(2) 0.000(2)
C6 0.040(2) 0.073(3) 0.035(2) 0.011(2) 0.0065(17) 0.001(2)
C7 0.036(2) 0.067(3) 0.033(2) -0.006(2) 0.0097(17) -0.011(2)
C8 0.053(3) 0.064(3) 0.053(3) -0.010(2) 0.012(2) -0.005(2)
C9 0.092(4) 0.063(4) 0.079(3) -0.017(3) 0.024(3) -0.007(3)
C10 0.111(5) 0.088(5) 0.093(4) -0.048(4) 0.037(4) -0.039(4)
C11 0.077(4) 0.114(5) 0.068(3) -0.041(4) 0.011(3) -0.042(3)
C12 0.043(2) 0.090(4) 0.037(2) -0.016(3) 0.008(2) -0.018(2)
C13 0.030(2) 0.056(3) 0.0283(19) -0.0017(19) 0.0046(16) -0.0059(18)
C14 0.037(2) 0.040(2) 0.031(2) -0.0025(17) 0.0010(16) -0.0009(16)
C15 0.036(2) 0.046(3) 0.036(2) -0.0036(17) 0.0018(17) 0.0032(17)
C16 0.045(2) 0.058(3) 0.042(2) -0.001(2) 0.0092(18) 0.0015(19)
C17 0.050(3) 0.072(3) 0.060(3) -0.001(2) 0.016(2) -0.006(2)
C18 0.042(3) 0.092(4) 0.072(3) -0.003(2) 0.020(2) 0.006(3)
C19 0.035(2) 0.076(3) 0.060(3) -0.006(2) 0.000(2) 0.003(2)
C20 0.039(2) 0.049(3) 0.039(2) -0.0014(18) 0.0022(18) 0.0040(19)
C21 0.045(2) 0.047(3) 0.029(2) -0.0016(19) 0.0025(17) 0.0019(17)
C22 0.062(3) 0.067(3) 0.038(2) -0.005(2) 0.001(2) -0.005(2)
C23 0.078(3) 0.079(4) 0.037(2) -0.007(3) 0.014(2) -0.015(2)
C24 0.057(3) 0.087(4) 0.052(3) -0.003(2) 0.017(2) -0.013(2)
C25 0.044(2) 0.082(3) 0.042(2) -0.008(2) 0.0061(18) -0.011(2)
C26 0.038(2) 0.046(3) 0.033(2) -0.0048(18) 0.0005(17) -0.0001(17)
N1 0.042(2) 0.061(2) 0.0348(18) -0.0063(16) -0.0065(15) -0.0006(16)
N2 0.034(2) 0.126(4) 0.0328(19) -0.008(2) 0.0016(16) -0.018(2)
O1 0.0514(17) 0.104(3) 0.0527(17) -0.0102(16) -0.0213(14) -0.0100(16)
O2 0.0505(19) 0.189(4) 0.0477(17) -0.021(2) -0.0128(15) -0.029(2)

loop_
_atom_type_symbol
_atom_type_description
_atom_type_scat_dispersion_real
_atom_type_scat_dispersion_imag
_atom_type_scat_source
C C 0.0033 0.0016 'International Tables Vol C Tables 4.2.6.8 and 6.1.1.4'
H H 0.0000 0.0000 'International Tables Vol C Tables 4.2.6.8 and 6.1.1.4'
N N 0.0061 0.0033 'International Tables Vol C Tables 4.2.6.8 and 6.1.1.4'
O O 0.0106 0.0060 'International Tables Vol C Tables 4.2.6.8 and 6.1.1.4'

loop_
_geom_angle_atom_site_label_1
_geom_angle_atom_site_label_2
_geom_angle_atom_site_label_3
_geom_angle
N2 C1 C2 119.8(4)
N2 C1 C6 119.4(4)
C2 C1 C6 120.7(5)
C3 C2 C1 120.2(5)
C3 C2 H2 119.9
C1 C2 H2 119.9
C2 C3 C4 121.2(5)
C2 C3 H3 119.4
C4 C3 H3 119.4
C5 C4 C3 118.9(5)
C5 C4 H4 120.6
C3 C4 H4 120.6
C4 C5 C6 122.5(4)
C4 C5 H5 118.8
C6 C5 H5 118.8
C13 C6 C1 121.2(4)
C13 C6 C5 122.4(3)
C1 C6 C5 116.4(4)
C13 C7 C12 119.6(4)
C13 C7 C8 123.0(3)
C12 C7 C8 117.4(4)
C9 C8 C7 121.4(4)
C9 C8 H8 119.3
C7 C8 H8 119.3
C8 C9 C10 119.5(5)
C8 C9 H9 120.3
C10 C9 H9 120.3
C11 C10 C9 121.8(5)
C11 C10 H10 119.1
C9 C10 H10 119.1
C10 C11 C12 119.5(5)
C10 C11 H11 120.3
C12 C11 H11 120.3
N2 C12 C11 118.8(4)
N2 C12 C7 120.9(4)
C11 C12 C7 120.4(5)
C6 C13 C7 118.7(3)
C6 C13 C14 121.0(3)
C7 C13 C14 120.3(3)
C15 C14 C26 118.9(3)
C15 C14 C13 120.1(3)
C26 C14 C13 121.0(3)
C14 C15 C20 119.6(3)
C14 C15 C16 122.9(3)
C20 C15 C16 117.5(3)
C17 C16 C15 120.7(3)
C17 C16 H16 119.6
C15 C16 H16 119.6
C16 C17 C18 120.3(4)
C16 C17 H17 119.9
C18 C17 H17 119.9
C19 C18 C17 121.5(4)
C19 C18 H18 119.3
C17 C18 H18 119.3
C18 C19 C20 119.5(4)
C18 C19 H19 120.2
C20 C19 H19 120.2
N1 C20 C19 119.0(3)
N1 C20 C15 120.5(3)
C19 C20 C15 120.5(3)
N1 C21 C22 119.0(3)
N1 C21 C26 120.1(3)
C22 C21 C26 120.9(4)
C23 C22 C21 119.6(4)
C23 C22 H22 120.2
C21 C22 H22 120.2
C22 C23 C24 121.3(4)
C22 C23 H23 119.3
C24 C23 H23 119.3
C25 C24 C23 119.5(4)
C25 C24 H24 120.2
C23 C24 H24 120.2
C24 C25 C26 121.8(3)
C24 C25 H25 119.1
C26 C25 H25 119.1
C14 C26 C21 120.4(3)
C14 C26 C25 122.9(3)
C21 C26 C25 116.8(3)
O1 N1 C21 119.9(3)
O1 N1 C20 119.5(3)
C21 N1 C20 120.6(3)
O2 N2 C12 120.4(4)
O2 N2 C1 119.5(4)
C12 N2 C1 120.1(3)

loop_
_geom_bond_atom_site_label_1
_geom_bond_atom_site_label_2
_geom_bond_distance
C1 N2 1.381(5)
C1 C2 1.397(6)
C1 C6 1.415(5)
C2 C3 1.348(7)
C2 H2 0.9300
C3 C4 1.408(7)
C3 H3 0.9300
C4 C5 1.355(5)
C4 H4 0.9300
C5 C6 1.421(5)
C5 H5 0.9300
C6 C13 1.383(5)
C7 C13 1.404(5)
C7 C12 1.412(5)
C7 C8 1.413(5)
C8 C9 1.356(5)
C8 H8 0.9300
C9 C10 1.398(6)
C9 H9 0.9300
C10 C11 1.342(6)
C10 H10 0.9300
C11 C12 1.406(6)
C11 H11 0.9300
C12 N2 1.371(5)
C13 C14 1.490(4)
C14 C15 1.404(4)
C14 C26 1.406(4)
C15 C20 1.419(4)
C15 C16 1.432(5)
C16 C17 1.356(5)
C16 H16 0.9300
C17 C18 1.403(5)
C17 H17 0.9300
C18 C19 1.355(5)
C18 H18 0.9300
C19 C20 1.407(5)
C19 H19 0.9300
C20 N1 1.382(4)
C21 N1 1.372(4)
C21 C22 1.407(5)
C21 C26 1.415(4)
C22 C23 1.351(5)
C22 H22 0.9300
C23 C24 1.401(5)
C23 H23 0.9300
C24 C25 1.365(5)
C24 H24 0.9300
C25 C26 1.416(5)
C25 H25 0.9300
N1 O1 1.297(3)
N2 O2 1.296(4)

loop_
_geom_hbond_atom_site_label_D
_geom_hbond_atom_site_label_H
_geom_hbond_atom_site_label_A
_geom_hbond_site_symmetry_A
_geom_hbond_distance_DH
_geom_hbond_distance_HA
_geom_hbond_distance_DA
_geom_hbond_angle_DHA
_geom_hbond_publ_flag
C8 H8 O1 5_766 0.93 2.38 3.272(5) 161 yes
C16 H16 O2 2_655 0.93 2.55 3.456(5) 165 yes
C18 H18 Cg1 1_655 0.93 2.71 3.579(5) 156 yes

loop_
_geom_torsion_atom_site_label_1
_geom_torsion_atom_site_label_2
_geom_torsion_atom_site_label_3
_geom_torsion_atom_site_label_4
_geom_torsion
N2 C1 C2 C3 179.4(4)
C6 C1 C2 C3 -0.8(7)
C1 C2 C3 C4 2.4(8)
C2 C3 C4 C5 -2.1(8)
C3 C4 C5 C6 0.3(7)
N2 C1 C6 C13 -3.1(5)
C2 C1 C6 C13 177.1(4)
N2 C1 C6 C5 178.8(3)
C2 C1 C6 C5 -1.0(5)
C4 C5 C6 C13 -176.8(4)
C4 C5 C6 C1 1.2(6)
C13 C7 C8 C9 -179.8(3)
C12 C7 C8 C9 0.1(5)
C7 C8 C9 C10 0.1(6)
C8 C9 C10 C11 -0.6(8)
C9 C10 C11 C12 0.8(8)
C10 C11 C12 N2 -180.0(4)
C10 C11 C12 C7 -0.5(7)
C13 C7 C12 N2 -0.5(5)
C8 C7 C12 N2 179.5(3)
C13 C7 C12 C11 -180.0(3)
C8 C7 C12 C11 0.0(5)
C1 C6 C13 C7 1.1(5)
C5 C6 C13 C7 179.1(3)
C1 C6 C13 C14 -178.7(3)
C5 C6 C13 C14 -0.8(5)
C12 C7 C13 C6 0.7(5)
C8 C7 C13 C6 -179.4(3)
C12 C7 C13 C14 -179.5(3)
C8 C7 C13 C14 0.5(5)
C6 C13 C14 C15 -102.9(4)
C7 C13 C14 C15 77.3(4)
C6 C13 C14 C26 77.5(4)
C7 C13 C14 C26 -102.3(4)
C26 C14 C15 C20 0.9(5)
C13 C14 C15 C20 -178.7(3)
C26 C14 C15 C16 -178.9(3)
C13 C14 C15 C16 1.5(5)
C14 C15 C16 C17 -179.3(4)
C20 C15 C16 C17 1.0(5)
C15 C16 C17 C18 0.1(6)
C16 C17 C18 C19 -1.1(6)
C17 C18 C19 C20 1.0(6)
C18 C19 C20 N1 -179.8(4)
C18 C19 C20 C15 0.2(6)
C14 C15 C20 N1 -0.9(5)
C16 C15 C20 N1 178.9(3)
C14 C15 C20 C19 179.1(3)
C16 C15 C20 C19 -1.1(5)
N1 C21 C22 C23 -179.7(4)
C26 C21 C22 C23 -0.1(5)
C21 C22 C23 C24 0.2(6)
C22 C23 C24 C25 0.4(6)
C23 C24 C25 C26 -1.1(6)
C15 C14 C26 C21 0.2(5)
C13 C14 C26 C21 179.8(3)
C15 C14 C26 C25 179.8(3)
C13 C14 C26 C25 -0.6(5)
N1 C21 C26 C14 -1.4(5)
C22 C21 C26 C14 179.0(3)
N1 C21 C26 C25 179.0(3)
C22 C21 C26 C25 -0.6(5)
C24 C25 C26 C14 -178.4(4)
C24 C25 C26 C21 1.2(5)
C22 C21 N1 O1 1.2(5)
C26 C21 N1 O1 -178.5(3)
C22 C21 N1 C20 -179.0(3)
C26 C21 N1 C20 1.4(5)
C19 C20 N1 O1 -0.4(5)
C15 C20 N1 O1 179.6(3)
C19 C20 N1 C21 179.7(3)
C15 C20 N1 C21 -0.3(5)
C11 C12 N2 O2 -0.7(5)
C7 C12 N2 O2 179.8(3)
C11 C12 N2 C1 178.0(4)
C7 C12 N2 C1 -1.4(5)
C2 C1 N2 O2 1.8(5)
C6 C1 N2 O2 -178.0(3)
C2 C1 N2 C12 -177.0(4)
C6 C1 N2 C12 3.2(5)

loop_
_cod_related_entry_id
_cod_related_entry_database
_cod_related_entry_code
1 ChemSpider 21121424
